data_7215491
loop_
_publ_author_name
'Dai, Lu-Lu'
'Zhu, Yan-Yu'
'Jiao, Cheng-Qi'
'Sun, Zhen-Gang'
'Shi, Shao-Ping'
'Zhou, Wei'
'Li, Wen-Zhu'
'Sun, Tong'
'Luo, Hui'
'Ma, Ming-Xue'

_publ_section_title
;
 Syntheses, structures, luminescence and molecular recognition properties
 of four new cadmium carboxyphosphonates with 2D layered and 3D
 supramolecular structures
;
_journal_issue 23
_journal_name_full CrystEngComm
_journal_page_first 5050
_journal_paper_doi 10.1039/c4ce00040d
_journal_volume 16
_journal_year 2014
_chemical_formula_sum 'C17 H21 Cd N2 O9 P'
_chemical_formula_weight 540.73
_chemical_name_systematic
; 
 ? 
;
_space_group_IT_number 14
_symmetry_cell_setting monoclinic
_symmetry_space_group_name_Hall '-P 2ybc'
_symmetry_space_group_name_H-M 'P 1 21/c 1'
_atom_sites_solution_hydrogens geom
_atom_sites_solution_primary direct
_atom_sites_solution_secondary difmap
_audit_creation_method SHELXL-97
_cell_angle_alpha 90.00
_cell_angle_beta 103.465(2)
_cell_angle_gamma 90.00
_cell_formula_units_Z 4
_cell_length_a 11.7800(11)
_cell_length_b 9.4034(9)
_cell_length_c 18.8322(18)
_cell_measurement_reflns_used 3129
_cell_measurement_temperature 296(2)
_cell_measurement_theta_max 27.91
_cell_measurement_theta_min 2.43
_cell_volume 2028.7(3)
_computing_cell_refinement 'Bruker SMART'
_computing_data_collection 'Bruker SMART'
_computing_data_reduction 'Bruker SHELXTL'
_computing_molecular_graphics 'Bruker SHELXTL'
_computing_publication_material 'Bruker SHELXTL'
_computing_structure_refinement 'SHELXL-97 (Sheldrick, 1997)'
_computing_structure_solution 'SHELXS-97 (Sheldrick, 1990)'
_diffrn_ambient_temperature 296(2)
_diffrn_measured_fraction_theta_full 1.000
_diffrn_measured_fraction_theta_max 1.000
_diffrn_measurement_device_type 'Smart Apex II CCD'
_diffrn_measurement_method 'omega scans'
_diffrn_radiation_monochromator graphite
_diffrn_radiation_source 'fine-focus sealed tube'
_diffrn_radiation_type MoK\a
_diffrn_radiation_wavelength 0.71073
_diffrn_reflns_av_R_equivalents 0.0319
_diffrn_reflns_av_unetI/netI 0.0407
_diffrn_reflns_limit_h_max 14
_diffrn_reflns_limit_h_min -7
_diffrn_reflns_limit_k_max 11
_diffrn_reflns_limit_k_min -11
_diffrn_reflns_limit_l_max 22
_diffrn_reflns_limit_l_min -23
_diffrn_reflns_number 11273
_diffrn_reflns_theta_full 26.50
_diffrn_reflns_theta_max 26.50
_diffrn_reflns_theta_min 1.78
_diffrn_standards_decay_% 0
_diffrn_standards_interval_count 0
_diffrn_standards_interval_time 0
_diffrn_standards_number 0
_exptl_absorpt_coefficient_mu 1.209
_exptl_absorpt_correction_T_max 0.9454
_exptl_absorpt_correction_T_min 0.6911
_exptl_absorpt_correction_type empirical
_exptl_absorpt_process_details sadabs
_exptl_crystal_colour colorless
_exptl_crystal_density_diffrn 1.770
_exptl_crystal_density_method 'not measured'
_exptl_crystal_description block
_exptl_crystal_F_000 1088
_exptl_crystal_size_max 0.33
_exptl_crystal_size_mid 0.06
_exptl_crystal_size_min 0.05
_refine_diff_density_max 0.684
_refine_diff_density_min -0.688
_refine_diff_density_rms 0.110
_refine_ls_extinction_method none
_refine_ls_goodness_of_fit_ref 1.032
_refine_ls_hydrogen_treatment constr
_refine_ls_matrix_type full
_refine_ls_number_parameters 271
_refine_ls_number_reflns 4202
_refine_ls_number_restraints 0
_refine_ls_restrained_S_all 1.032
_refine_ls_R_factor_all 0.0651
_refine_ls_R_factor_gt 0.0415
_refine_ls_shift/su_max 0.004
_refine_ls_shift/su_mean 0.001
_refine_ls_structure_factor_coef Fsqd
_refine_ls_weighting_details 'calc w=1/[\s^2^(Fo^2^)+(0.0498P)^2^+6.1571P] where P=(Fo^2^+2Fc^2^)/3'
_refine_ls_weighting_scheme calc
_refine_ls_wR_factor_gt 0.1044
_refine_ls_wR_factor_ref 0.1166
_reflns_number_gt 3038
_reflns_number_total 4202
_reflns_threshold_expression >2sigma(I)
_cod_data_source_file c4ce00040d2.cif
_cod_data_source_block 1010f
_cod_depositor_comments
;
The following automatic conversions were performed:

'_symmetry_cell_setting' value 'Monoclinic' changed to 'monoclinic'
according to
/usr/data/users/saulius/crontab/automatic-downloads/rss-feeds/RSC/lib/dictionaries/cif_core.dic
dictionary named 'cif_core.dic' version 2.4.2 from 2011-04-26.

Automatic conversion script
Id: cif_fix_values 2281 2013-09-26 08:29:07Z andrius 

 Adding full bibliography for 7215488--7215491.cif.
;
_cod_original_sg_symbol_H-M 'P2(1)/c  '
_cod_database_code 7215491

loop_
_symmetry_equiv_pos_as_xyz
'x, y, z'
'-x, y+1/2, -z+1/2'
'-x, -y, -z'
'x, -y-1/2, z-1/2'

loop_
_atom_site_label
_atom_site_type_symbol
_atom_site_fract_x
_atom_site_fract_y
_atom_site_fract_z
_atom_site_U_iso_or_equiv
_atom_site_adp_type
_atom_site_occupancy
_atom_site_symmetry_multiplicity
_atom_site_calc_flag
_atom_site_refinement_flags
Cd1 Cd 0.96551(3) 0.99696(4) 0.185297(19) 0.02508(12) Uani 1 1 d .
P1 P 1.06656(11) 0.86528(13) 0.35149(7) 0.0236(3) Uani 1 1 d .
O1 O 1.0178(3) 0.9966(3) 0.30683(18) 0.0297(7) Uani 1 1 d .
O2 O 1.0424(3) 0.7325(4) 0.30597(19) 0.0332(8) Uani 1 1 d .
O3 O 1.0250(3) 0.8576(5) 0.42232(19) 0.0410(10) Uani 1 1 d .
O4 O 1.6575(3) 0.8158(5) 0.4652(3) 0.0540(12) Uani 1 1 d .
O5 O 1.6413(3) 1.0294(4) 0.4117(2) 0.0451(10) Uani 1 1 d .
H5A H 1.7154 1.0251 0.4238 0.068 Uiso 1 1 d R
O6 O 0.9511(3) 0.7683(4) 0.1404(2) 0.0351(9) Uani 1 1 d .
H6C H 0.8812 0.7529 0.1172 0.042 Uiso 1 1 d R
H6B H 0.9699 0.7100 0.1757 0.053 Uiso 1 1 d R
O7 O 0.9006(4) 1.0399(4) 0.0546(2) 0.0429(10) Uani 1 1 d .
H7A H 0.9596 1.0532 0.0367 0.064 Uiso 1 1 d R
H7B H 0.8626 0.9681 0.0344 0.064 Uiso 1 1 d R
O1W O 0.8817(3) 0.7194(4) 0.4896(2) 0.0403(9) Uani 1 1 d .
H1WB H 0.8197 0.7536 0.4985 0.060 Uiso 1 1 d R
O2W O 0.8613(3) 0.0694(4) 0.4403(2) 0.0383(9) Uani 1 1 d .
H2WA H 0.8901 0.0779 0.4859 0.057 Uiso 1 1 d R
H2WC H 0.8961 0.0028 0.4234 0.057 Uiso 1 1 d R
N1 N 1.1585(4) 1.0045(5) 0.1686(2) 0.0326(9) Uani 1 1 d .
N2 N 0.7653(4) 0.9746(5) 0.1844(2) 0.0343(11) Uani 1 1 d .
C1 C 1.2243(4) 0.8856(5) 0.3788(2) 0.0246(10) Uani 1 1 d .
C2 C 1.2939(5) 0.7772(6) 0.4167(3) 0.0359(12) Uani 1 1 d .
H2A H 1.2739 0.6923 0.3882 0.043 Uiso 1 1 d R
C3 C 1.4135(5) 0.7875(6) 0.4343(3) 0.0365(12) Uani 1 1 d .
H3A H 1.4429 0.7074 0.4125 0.044 Uiso 1 1 d R
C4 C 1.4686(4) 0.9074(5) 0.4146(3) 0.0292(11) Uani 1 1 d .
C5 C 1.4007(5) 1.0194(6) 0.3803(3) 0.0382(13) Uani 1 1 d .
H5B H 1.4248 1.0379 0.3359 0.046 Uiso 1 1 d R
C6 C 1.2796(4) 1.0063(6) 0.3612(3) 0.0348(12) Uani 1 1 d .
H6A H 1.2497 1.0849 0.3837 0.042 Uiso 1 1 d R
C7 C 1.5982(5) 0.9124(6) 0.4329(3) 0.0339(12) Uani 1 1 d .
C8 C 1.2079(5) 0.8892(6) 0.1474(3) 0.0361(12) Uani 1 1 d .
H8A H 1.1645 0.8683 0.0988 0.043 Uiso 1 1 d R
C9 C 1.3247(4) 0.8827(6) 0.1463(3) 0.0366(13) Uani 1 1 d .
H9A H 1.3288 0.8644 0.0968 0.044 Uiso 1 1 d R
C10 C 1.3965(4) 0.9996(6) 0.1697(3) 0.0314(11) Uani 1 1 d .
C11 C 1.3444(4) 1.1211(6) 0.1913(3) 0.0357(12) Uani 1 1 d .
H11A H 1.3575 1.1973 0.1602 0.043 Uiso 1 1 d R
C12 C 1.2260(4) 1.1195(6) 0.1881(3) 0.0354(12) Uani 1 1 d .
H12A H 1.2189 1.1437 0.2364 0.042 Uiso 1 1 d R
C13 C 0.6879(5) 0.9105(6) 0.1304(3) 0.0369(13) Uani 1 1 d .
H13A H 0.7087 0.8116 0.1334 0.044 Uiso 1 1 d R
C14 C 0.5688(5) 0.9160(6) 0.1232(3) 0.0365(13) Uani 1 1 d .
H14A H 0.5413 0.8200 0.1237 0.044 Uiso 1 1 d R
C15 C 0.5238(4) 0.9922(6) 0.1742(3) 0.0319(11) Uani 1 1 d .
C16 C 0.6044(5) 1.0604(7) 0.2301(3) 0.0451(15) Uani 1 1 d .
H16A H 0.5925 1.0239 0.2754 0.054 Uiso 1 1 d R
C17 C 0.7226(5) 1.0461(7) 0.2338(3) 0.0434(14) Uani 1 1 d .
H17A H 0.7509 1.1417 0.2328 0.052 Uiso 1 1 d R
H1WC H 0.9250 0.7829 0.4595 0.052 Uiso 1 1 d R

loop_
_atom_site_aniso_label
_atom_site_aniso_U_11
_atom_site_aniso_U_22
_atom_site_aniso_U_33
_atom_site_aniso_U_23
_atom_site_aniso_U_13
_atom_site_aniso_U_12
Cd1 0.01691(18) 0.02677(19) 0.0317(2) -0.00513(16) 0.00594(13) -0.00087(15)
P1 0.0188(6) 0.0262(6) 0.0255(6) 0.0008(5) 0.0045(5) -0.0034(5)
O1 0.0277(18) 0.0232(17) 0.0358(19) -0.0010(16) 0.0025(15) 0.0026(16)
O2 0.034(2) 0.0257(18) 0.036(2) 0.0000(15) 0.0011(17) -0.0050(16)
O3 0.029(2) 0.067(3) 0.029(2) -0.0007(18) 0.0122(16) -0.0133(19)
O4 0.026(2) 0.056(3) 0.076(3) 0.016(2) 0.003(2) 0.009(2)
O5 0.0197(18) 0.052(3) 0.060(3) 0.012(2) 0.0030(18) -0.0072(17)
O6 0.039(2) 0.0236(18) 0.040(2) 0.0022(16) 0.0045(17) -0.0014(16)
O7 0.051(3) 0.037(2) 0.041(2) -0.0041(17) 0.0112(19) -0.0048(19)
O1W 0.038(2) 0.038(2) 0.046(2) 0.0172(18) 0.0131(19) 0.0049(18)
O2W 0.028(2) 0.045(2) 0.039(2) -0.0020(18) 0.0023(17) -0.0003(18)
N1 0.021(2) 0.037(2) 0.041(2) 0.000(2) 0.0082(18) -0.001(2)
N2 0.021(2) 0.044(3) 0.039(2) -0.012(2) 0.0086(19) -0.0039(19)
C1 0.022(2) 0.029(3) 0.022(2) -0.0014(19) 0.0045(19) -0.003(2)
C2 0.032(3) 0.032(3) 0.039(3) 0.003(2) -0.003(2) -0.002(2)
C3 0.029(3) 0.034(3) 0.043(3) 0.001(2) 0.002(2) -0.001(2)
C4 0.021(2) 0.034(3) 0.031(3) -0.001(2) 0.004(2) 0.000(2)
C5 0.029(3) 0.037(3) 0.048(3) 0.009(3) 0.008(2) -0.001(2)
C6 0.025(3) 0.036(3) 0.044(3) -0.003(3) 0.007(2) 0.000(2)
C7 0.022(3) 0.045(3) 0.034(3) -0.009(2) 0.005(2) -0.006(2)
C8 0.024(3) 0.039(3) 0.045(3) -0.006(3) 0.008(2) 0.000(2)
C9 0.024(3) 0.041(3) 0.047(3) -0.005(3) 0.012(2) 0.001(2)
C10 0.019(2) 0.041(3) 0.035(3) 0.002(3) 0.007(2) 0.004(2)
C11 0.026(3) 0.039(3) 0.043(3) 0.001(3) 0.012(2) -0.002(2)
C12 0.025(3) 0.041(3) 0.043(3) -0.006(3) 0.012(2) 0.002(2)
C13 0.027(3) 0.035(3) 0.050(3) -0.008(3) 0.012(3) -0.001(2)
C14 0.027(3) 0.035(3) 0.049(3) -0.010(2) 0.013(3) -0.004(2)
C15 0.020(2) 0.039(3) 0.038(3) -0.001(2) 0.009(2) -0.003(2)
C16 0.027(3) 0.068(4) 0.042(3) -0.013(3) 0.013(3) -0.004(3)
C17 0.024(3) 0.057(4) 0.049(4) -0.017(3) 0.009(3) -0.010(3)

loop_
_atom_type_symbol
_atom_type_description
_atom_type_scat_dispersion_real
_atom_type_scat_dispersion_imag
_atom_type_scat_source
C C 0.0033 0.0016 'International Tables Vol C Tables 4.2.6.8 and 6.1.1.4'
H H 0.0000 0.0000 'International Tables Vol C Tables 4.2.6.8 and 6.1.1.4'
N N 0.0061 0.0033 'International Tables Vol C Tables 4.2.6.8 and 6.1.1.4'
O O 0.0106 0.0060 'International Tables Vol C Tables 4.2.6.8 and 6.1.1.4'
P P 0.1023 0.0942 'International Tables Vol C Tables 4.2.6.8 and 6.1.1.4'
Cd Cd -0.8075 1.2024 'International Tables Vol C Tables 4.2.6.8 and 6.1.1.4'

loop_
_geom_angle_atom_site_label_1
_geom_angle_atom_site_label_2
_geom_angle_atom_site_label_3
_geom_angle
_geom_angle_site_symmetry_1
_geom_angle_site_symmetry_3
O2 Cd1 O1 86.09(12) 2_755 .
O2 Cd1 O6 162.99(13) 2_755 .
O1 Cd1 O6 110.80(12) . .
O2 Cd1 N2 91.72(14) 2_755 .
O1 Cd1 N2 92.52(14) . .
O6 Cd1 N2 85.77(14) . .
O2 Cd1 N1 92.20(14) 2_755 .
O1 Cd1 N1 95.27(14) . .
O6 Cd1 N1 88.28(14) . .
N2 Cd1 N1 171.50(15) . .
O2 Cd1 O7 84.31(13) 2_755 .
O1 Cd1 O7 170.23(12) . .
O6 Cd1 O7 78.74(13) . .
N2 Cd1 O7 85.96(15) . .
N1 Cd1 O7 86.93(15) . .
O2 P1 O3 113.7(2) . .
O2 P1 O1 111.10(19) . .
O3 P1 O1 111.3(2) . .
P1 O1 Cd1 123.03(19) . .
P1 O2 Cd1 142.2(2) . 2_745
C7 O5 H5A 108.9 . .
Cd1 O6 H6C 109.1 . .
Cd1 O6 H6B 109.4 . .
H6C O6 H6B 109.6 . .
Cd1 O7 H7A 109.4 . .
Cd1 O7 H7B 109.3 . .
H7A O7 H7B 109.5 . .
H1WB O1W H1WC 116.5 . .
H2WA O2W H2WC 109.5 . .
C8 N1 C12 117.6(4) . .
C8 N1 Cd1 121.0(3) . .
C12 N1 Cd1 121.0(3) . .
C17 N2 C13 117.0(5) . .
C17 N2 Cd1 119.1(3) . .
C13 N2 Cd1 123.2(3) . .
C6 C1 C2 117.9(5) . .
C3 C2 C1 121.3(5) . .
C3 C2 H2A 107.3 . .
C1 C2 H2A 106.4 . .
C2 C3 C4 120.5(5) . .
C2 C3 H3A 107.1 . .
C4 C3 H3A 106.5 . .
C5 C4 C3 119.0(5) . .
C5 C4 C7 122.2(5) . .
C3 C4 C7 118.7(5) . .
C4 C5 C6 119.8(5) . .
C4 C5 H5B 106.7 . .
C6 C5 H5B 106.5 . .
C1 C6 C5 121.4(5) . .
C1 C6 H6A 106.4 . .
C5 C6 H6A 106.0 . .
O4 C7 O5 124.0(5) . .
O4 C7 C4 122.0(5) . .
O5 C7 C4 113.9(5) . .
N1 C8 C9 123.0(5) . .
N1 C8 H8A 106.3 . .
C9 C8 H8A 106.6 . .
C8 C9 C10 119.5(5) . .
C8 C9 H9A 107.3 . .
C10 C9 H9A 106.6 . .
C9 C10 C11 117.5(5) . .
C9 C10 C15 120.7(5) . 1_655
C11 C10 C15 121.8(5) . 1_655
C12 C11 C10 118.9(5) . .
C12 C11 H11A 106.6 . .
C10 C11 H11A 106.7 . .
N1 C12 C11 123.3(5) . .
N1 C12 H12A 105.8 . .
C11 C12 H12A 105.3 . .
N2 C13 C14 123.7(5) . .
N2 C13 H13A 105.7 . .
C14 C13 H13A 106.4 . .
C13 C14 C15 119.4(5) . .
C13 C14 H14A 107.6 . .
C15 C14 H14A 107.0 . .
C14 C15 C16 116.9(5) . .
C14 C15 C10 121.6(5) . 1_455
C16 C15 C10 121.4(5) . 1_455
C17 C16 C15 119.5(5) . .
C17 C16 H16A 105.9 . .
C15 C16 H16A 106.9 . .
N2 C17 C16 123.3(5) . .
N2 C17 H17A 105.5 . .
C16 C17 H17A 105.0 . .

loop_
_geom_bond_atom_site_label_1
_geom_bond_atom_site_label_2
_geom_bond_distance
_geom_bond_site_symmetry_2
Cd1 O2 2.225(3) 2_755
Cd1 O1 2.227(3) .
Cd1 O6 2.302(3) .
Cd1 N2 2.364(4) .
Cd1 N1 2.367(4) .
Cd1 O7 2.435(4) .
P1 O2 1.503(4) .
P1 O3 1.526(4) .
P1 O1 1.529(3) .
O2 Cd1 2.225(3) 2_745
O4 C7 1.218(7) .
O5 C7 1.312(7) .
O5 H5A 0.8501 .
O6 H6C 0.8500 .
O6 H6B 0.8500 .
O7 H7A 0.8499 .
O7 H7B 0.8500 .
O1W H1WB 0.8499 .
O1W H1WC 1.0363 .
O2W H2WA 0.8501 .
O2W H2WC 0.8500 .
N1 C8 1.335(7) .
N1 C12 1.342(7) .
N2 C17 1.338(7) .
N2 C13 1.341(7) .
C1 C6 1.387(7) .
C1 C2 1.396(7) .
C2 C3 1.374(7) .
C2 H2A 0.9600 .
C3 C4 1.394(7) .
C3 H3A 0.9601 .
C4 C5 1.388(7) .
C4 C7 1.486(7) .
C5 C6 1.394(7) .
C5 H5B 0.9603 .
C6 H6A 0.9600 .
C8 C9 1.383(7) .
C8 H8A 0.9600 .
C9 C10 1.394(7) .
C9 H9A 0.9600 .
C10 C11 1.401(7) .
C10 C15 1.485(7) 1_655
C11 C12 1.382(7) .
C11 H11A 0.9601 .
C12 H12A 0.9599 .
C13 C14 1.379(7) .
C13 H13A 0.9601 .
C14 C15 1.398(7) .
C14 H14A 0.9600 .
C15 C16 1.398(8) .
C15 C10 1.485(7) 1_455
C16 C17 1.384(8) .
C16 H16A 0.9599 .
C17 H17A 0.9601 .

loop_
_geom_hbond_atom_site_label_D
_geom_hbond_atom_site_label_H
_geom_hbond_atom_site_label_A
_geom_hbond_distance_DH
_geom_hbond_distance_HA
_geom_hbond_distance_DA
_geom_hbond_angle_DHA
_geom_hbond_site_symmetry_A
O5 H5A O2W 0.85 1.72 2.549(5) 162.6 1_665
O6 H6B O1 0.85 2.03 2.735(5) 139.4 2_745
O7 H7A O1W 0.85 2.57 3.334(6) 149.8 2_755
O7 H7B O1W 0.85 1.99 2.714(5) 142.6 4_575
O1W H1WB O4 0.85 1.96 2.728(5) 150.4 1_455
O2W H2WA O3 0.85 1.89 2.711(5) 163.4 3_766
O2W H2WC O3 0.85 2.05 2.847(6) 156.9 1_545
